data_4516159
loop_
_publ_author_name
'Omahen, Emily H.'
'Binder, Justin F.'
'Jacobs, Brad F.'
'Swidan, Ala'aeddeen'
'Macdonald, Charles L. B.'

_publ_section_title
;
 Phosphonium-Templated Iodoplumbates.
;
_journal_issue 12
_journal_name_full 'ACS omega'
_journal_page_first 17077
_journal_page_last 17082
_journal_paper_doi 10.1021/acsomega.8b02240
_journal_volume 3
_journal_year 2018
_chemical_formula_moiety 'C4 H12 P, I'
_chemical_formula_sum 'C4 H12 I P'
_chemical_formula_weight 218.01
_space_group_crystal_system tetragonal
_space_group_IT_number 129
_space_group_name_Hall '-P 4a 2a'
_space_group_name_H-M_alt 'P 4/n m m :2'
_atom_sites_solution_hydrogens geom
_atom_sites_solution_primary heavy
_audit_creation_date 2018-06-26
_audit_creation_method
;
Olex2 1.2
(compiled 2018.05.29 svn.r3508 for OlexSys, GUI svn.r5506)
;
_cell_angle_alpha 90
_cell_angle_beta 90
_cell_angle_gamma 90
_cell_formula_units_Z 2
_cell_length_a 8.1978(10)
_cell_length_b 8.1978(10)
_cell_length_c 6.0037(8)
_cell_measurement_reflns_used 5087
_cell_measurement_temperature 170.0
_cell_measurement_theta_max 31.829
_cell_measurement_theta_min 3.515
_cell_volume 403.47(9)
_computing_cell_refinement 'SAINT v8.37A (Bruker, 2015)'
_computing_data_reduction 'SAINT v8.37A (Bruker, 2015)'
_computing_molecular_graphics 'Olex2 (Dolomanov et al., 2009)'
_computing_publication_material 'Olex2 (Dolomanov et al., 2009)'
_computing_structure_refinement 'XL (Sheldrick, 2008)'
_computing_structure_solution 'XS (Sheldrick, 2008)'
_diffrn_ambient_temperature 170.0
_diffrn_measured_fraction_theta_full 1.000
_diffrn_measured_fraction_theta_max 1.000
_diffrn_measurement_device_type 'Bruker APEX3 Photon 100'
_diffrn_measurement_method '\f and \w scans'
_diffrn_radiation_type MoK\a
_diffrn_radiation_wavelength 0.71073
_diffrn_reflns_av_R_equivalents 0.0702
_diffrn_reflns_av_unetI/netI 0.0253
_diffrn_reflns_Laue_measured_fraction_full 1.000
_diffrn_reflns_Laue_measured_fraction_max 1.000
_diffrn_reflns_limit_h_max 10
_diffrn_reflns_limit_h_min -12
_diffrn_reflns_limit_k_max 12
_diffrn_reflns_limit_k_min -12
_diffrn_reflns_limit_l_max 9
_diffrn_reflns_limit_l_min -9
_diffrn_reflns_number 7940
_diffrn_reflns_point_group_measured_fraction_full 1.000
_diffrn_reflns_point_group_measured_fraction_max 1.000
_diffrn_reflns_theta_full 25.242
_diffrn_reflns_theta_max 32.518
_diffrn_reflns_theta_min 3.393
_diffrn_standards_number 0
_exptl_absorpt_coefficient_mu 4.061
_exptl_absorpt_correction_T_max 0.7464
_exptl_absorpt_correction_T_min 0.3871
_exptl_absorpt_correction_type multi-scan
_exptl_absorpt_process_details
'SADABS-2016/2 (Bruker,2016/2) was used for absorption correction. wR2(int) was 0.1448 before and 0.0885 after correction. The Ratio of minimum to maximum transmission is 0.5186. The \l/2 correction factor is Not present.'
_exptl_crystal_colour colourless
_exptl_crystal_colour_primary colourless
_exptl_crystal_density_diffrn 1.794
_exptl_crystal_description prism
_exptl_crystal_F_000 208
_exptl_crystal_size_max 0.2
_exptl_crystal_size_mid 0.1
_exptl_crystal_size_min 0.015
_refine_diff_density_max 2.899
_refine_diff_density_min -1.037
_refine_diff_density_rms 0.164
_refine_ls_extinction_method none
_refine_ls_goodness_of_fit_ref 1.232
_refine_ls_hydrogen_treatment constr
_refine_ls_matrix_type full
_refine_ls_number_parameters 13
_refine_ls_number_reflns 448
_refine_ls_number_restraints 0
_refine_ls_restrained_S_all 1.232
_refine_ls_R_factor_all 0.0501
_refine_ls_R_factor_gt 0.0423
_refine_ls_shift/su_max 0.000
_refine_ls_shift/su_mean 0.000
_refine_ls_structure_factor_coef Fsqd
_refine_ls_weighting_details 'w=1/[\s^2^(Fo^2^)+(0.0220P)^2^+2.5021P] where P=(Fo^2^+2Fc^2^)/3'
_refine_ls_weighting_scheme calc
_refine_ls_wR_factor_gt 0.0914
_refine_ls_wR_factor_ref 0.0962
_reflns_Friedel_coverage 0.000
_reflns_number_gt 399
_reflns_number_total 448
_reflns_threshold_expression 'I > 2\s(I)'
_cod_data_source_file ao8b02240_si_002.cif
_cod_data_source_block mo_eo36_0m
_cod_original_cell_volume 403.47(11)
_cod_original_sg_symbol_H-M 'P 4/n m m'
_cod_database_code 4516159
_shelx_shelxl_version_number 2014/7
_shelx_space_group_comment
;
The symmetry employed for this shelxl refinement is uniquely defined
by the following loop, which should always be used as a source of
symmetry information in preference to the above space-group names.
They are only intended as comments.
;
_shelx_estimated_absorpt_t_max 0.942
_shelx_estimated_absorpt_t_min 0.497
_olex2_refinement_description
;
1. Fixed Uiso
 At 1.5 times of:
  All C(H,H,H) groups
2. Others
 Fixed Sof: H1A(0.5) H1C(0.5) H1B(0.5)
3.a Idealised Me refined as rotating group:
 C1(H1A,H1C,H1B)
;
_olex2_submission_special_instructions 'No special instructions were received'

loop_
_space_group_symop_operation_xyz
'x, y, z'
'-y+1/2, x, z'
'-x+1/2, -y+1/2, z'
'y, -x+1/2, z'
'x+1/2, -y, -z'
'-x, y+1/2, -z'
'y+1/2, x+1/2, -z'
'-y, -x, -z'
'-x, -y, -z'
'y-1/2, -x, -z'
'x-1/2, y-1/2, -z'
'-y, x-1/2, -z'
'-x-1/2, y, z'
'x, -y-1/2, z'
'-y-1/2, -x-1/2, z'
'y, x, z'

loop_
_atom_site_label
_atom_site_type_symbol
_atom_site_fract_x
_atom_site_fract_y
_atom_site_fract_z
_atom_site_U_iso_or_equiv
_atom_site_adp_type
_atom_site_occupancy
_atom_site_site_symmetry_order
_atom_site_calc_flag
_atom_site_refinement_flags_posn
_atom_site_refinement_flags_adp
_atom_site_refinement_flags_occupancy
_atom_site_disorder_assembly
_atom_site_disorder_group
I1 I 0.2500 0.2500 0.16010(13) 0.0279(2) Uani 1 8 d S T P . .
P1 P 0.2500 -0.2500 0.5000 0.0211(5) Uani 1 8 d S T P . .
C1 C 0.2500 -0.0772(9) 0.6743(12) 0.064(3) Uani 1 2 d S T P . .
H1A H 0.2195 0.0193 0.5875 0.096 Uiso 0.5 1 calc GR . . A -1
H1C H 0.3592 -0.0617 0.7373 0.096 Uiso 0.5 1 calc GR . . A -1
H1B H 0.1712 -0.0931 0.7952 0.096 Uiso 0.5 1 calc GR . . A -1

loop_
_atom_site_aniso_label
_atom_site_aniso_U_11
_atom_site_aniso_U_22
_atom_site_aniso_U_33
_atom_site_aniso_U_23
_atom_site_aniso_U_13
_atom_site_aniso_U_12
I1 0.0291(3) 0.0291(3) 0.0256(4) 0.000 0.000 0.000
P1 0.0222(7) 0.0222(7) 0.0187(11) 0.000 0.000 0.000
C1 0.136(9) 0.023(3) 0.033(3) -0.007(3) 0.000 0.000

loop_
_atom_type_symbol
_atom_type_description
_atom_type_scat_dispersion_real
_atom_type_scat_dispersion_imag
_atom_type_scat_source
C C 0.0033 0.0016 'International Tables Vol C Tables 4.2.6.8 and 6.1.1.4'
H H 0.0000 0.0000 'International Tables Vol C Tables 4.2.6.8 and 6.1.1.4'
I I -0.4742 1.8119 'International Tables Vol C Tables 4.2.6.8 and 6.1.1.4'
P P 0.1023 0.0942 'International Tables Vol C Tables 4.2.6.8 and 6.1.1.4'

loop_
_geom_angle_atom_site_label_1
_geom_angle_atom_site_label_2
_geom_angle_atom_site_label_3
_geom_angle
_geom_angle_site_symmetry_1
_geom_angle_site_symmetry_3
C1 P1 C1 110.7(2) 12_556 3_545
C1 P1 C1 110.7(2) 10_656 .
C1 P1 C1 107.1(5) 12_556 10_656
C1 P1 C1 107.1(5) 3_545 .
C1 P1 C1 110.7(2) 3_545 10_656
C1 P1 C1 110.7(2) 12_556 .

loop_
_geom_bond_atom_site_label_1
_geom_bond_atom_site_label_2
_geom_bond_distance
_geom_bond_site_symmetry_2
P1 C1 1.761(7) 12_556
P1 C1 1.761(7) 10_656
P1 C1 1.761(7) .
P1 C1 1.761(7) 3_545
